data_8100679
loop_
_publ_author_name
'de la Encarnacion, Esther'
'Pons, Josefina'
'Ros, Josep'
'Torres, M. Rosario'

_publ_section_title
;
Crystal structure of two isomers of dichloro(\h^6^-1-isopropyl-
4-methyl-1,3-cyclohexadiene)(diphenylphosphinophenylethyne)ruthenium
(II), RuCl~2~(C~10~H~14~)[(C~6~H~5~)~2~CC(C~6~H~5~)]
;
_journal_issue 3
_journal_name_full 'Zeitschrift f\"ur Kristallographie - New Crystal Structures'
_journal_page_first 375
_journal_page_last 378
_journal_volume 217
_journal_year 2002
_chemical_formula_structural 'RuCl2 (C10 H14)[(C6 H5)2 CC(C6 H5)]'
_chemical_formula_sum 'C30 H29 Cl2 P Ru'
_chemical_formula_weight 592.47
_space_group_IT_number 2
_symmetry_cell_setting triclinic
_symmetry_space_group_name_Hall '-P 1'
_symmetry_space_group_name_H-M 'P -1'
_cell_angle_alpha 76.8410(10)
_cell_angle_beta 68.6870(10)
_cell_angle_gamma 72.1370(10)
_cell_formula_units_Z 2
_cell_length_a 9.8494(8)
_cell_length_b 12.3242(9)
_cell_length_c 12.5339(10)
_cell_measurement_temperature 296(2)
_cell_volume 1337.43(18)
_diffrn_ambient_temperature 296(2)
_exptl_crystal_density_diffrn 1.471
_cod_depositor_comments
;
The following automatic conversions were performed:
'_symmetry_cell_setting' value 'Triclinic' changed to 'triclinic'
according to '/home/saulius/struct/CIF-dictionaries/cif_core.dic'
dictionary named 'cif_core.dic' version 2.4.1 from 2010-06-29.

Automatic conversion script
Id: cif_fix_enum 1527 2010-12-29 10:47:43Z saulius 
;
_cod_database_code 8100679

loop_
_symmetry_equiv_pos_as_xyz
'x, y, z'
'-x, -y, -z'

loop_
_atom_site_label
_atom_site_type_symbol
_atom_site_fract_x
_atom_site_fract_y
_atom_site_fract_z
_atom_site_U_iso_or_equiv
_atom_site_adp_type
_atom_site_occupancy
_atom_site_symmetry_multiplicity
_atom_site_calc_flag
_atom_site_refinement_flags
_atom_site_disorder_assembly
_atom_site_disorder_group
Ru1 Ru 0.86842(3) 0.708004(19) 0.12444(2) 0.03684(9) Uani 1 2 d . . .
Cl1 Cl 0.66217(11) 0.68840(8) 0.07735(8) 0.0659(3) Uani 1 2 d . . .
Cl2 Cl 0.88160(11) 0.51685(6) 0.23168(7) 0.0602(2) Uani 1 2 d . . .
P1 P 0.69090(9) 0.78745(6) 0.28888(6) 0.03509(18) Uani 1 2 d . . .
C1 C 1.0227(4) 0.7020(3) -0.0579(3) 0.0550(9) Uani 1 2 d . . .
H1A H 1.0066 0.6591 -0.1074 0.066 Uiso 1 2 calc R . .
C2 C 1.1065(4) 0.6417(3) 0.0158(3) 0.0587(9) Uani 1 2 d . . .
H2A H 1.1476 0.5585 0.0158 0.070 Uiso 1 2 calc R . .
C3 C 1.1040(4) 0.6937(3) 0.1078(3) 0.0568(9) Uani 1 2 d . . .
C4 C 1.0203(4) 0.8062(3) 0.1189(3) 0.0509(8) Uani 1 2 d . . .
H4A H 1.0043 0.8384 0.1884 0.061 Uiso 1 2 calc R . .
C5 C 0.9359(4) 0.8691(3) 0.0428(3) 0.0442(7) Uani 1 2 d . . .
H5A H 0.8640 0.9426 0.0614 0.053 Uiso 1 2 calc R . .
C6 C 0.9338(4) 0.8162(3) -0.0447(3) 0.0444(7) Uani 1 2 d . . .
C7 C 0.8453(4) 0.8781(3) -0.1277(3) 0.0603(9) Uani 1 2 d . . .
H7A H 0.8017 0.8228 -0.1409 0.072 Uiso 1 2 calc R . .
C8 C 0.7166(5) 0.9806(4) -0.0825(4) 0.0853(13) Uani 1 2 d . . .
H8A H 0.6486 0.9551 -0.0106 0.128 Uiso 1 2 calc R . .
H8B H 0.6638 1.0138 -0.1378 0.128 Uiso 1 2 calc R . .
H8C H 0.7568 1.0372 -0.0708 0.128 Uiso 1 2 calc R . .
C9 C 0.9570(5) 0.9148(4) -0.2435(3) 0.0803(12) Uani 1 2 d . . .
H9A H 1.0361 0.8489 -0.2696 0.121 Uiso 1 2 calc R . .
H9B H 0.9990 0.9710 -0.2334 0.121 Uiso 1 2 calc R . .
H9C H 0.9055 0.9473 -0.2997 0.121 Uiso 1 2 calc R . .
C10 C 1.1919(5) 0.6268(4) 0.1894(4) 0.0939(15) Uani 1 2 d . . .
H10A H 1.2923 0.6373 0.1584 0.141 Uiso 1 2 calc R . .
H10B H 1.1957 0.5465 0.1981 0.141 Uiso 1 2 calc R . .
H10C H 1.1435 0.6541 0.2633 0.141 Uiso 1 2 calc R . .
C11 C 0.6424(4) 0.9383(3) 0.2607(3) 0.0452(8) Uani 1 2 d . . .
C12 C 0.6193(4) 1.0411(2) 0.2410(3) 0.0440(7) Uani 1 2 d . . .
C13 C 0.5944(3) 1.1647(2) 0.2205(3) 0.0404(7) Uani 1 2 d . . .
C14 C 0.6255(4) 1.2189(3) 0.2918(3) 0.0518(8) Uani 1 2 d . . .
H14A H 0.6606 1.1756 0.3519 0.062 Uiso 1 2 calc R . .
C15 C 0.6043(4) 1.3371(3) 0.2735(3) 0.0597(10) Uani 1 2 d . . .
H15A H 0.6275 1.3731 0.3199 0.072 Uiso 1 2 calc R . .
C16 C 0.5484(4) 1.4014(3) 0.1858(3) 0.0574(9) Uani 1 2 d . . .
H16A H 0.5330 1.4809 0.1737 0.069 Uiso 1 2 calc R . .
C17 C 0.5158(4) 1.3484(3) 0.1169(3) 0.0547(9) Uani 1 2 d . . .
H17A H 0.4776 1.3923 0.0585 0.066 Uiso 1 2 calc R . .
C18 C 0.5389(4) 1.2302(3) 0.1328(3) 0.0485(8) Uani 1 2 d . . .
H18A H 0.5172 1.1948 0.0850 0.058 Uiso 1 2 calc R . .
C19 C 0.5078(3) 0.7529(3) 0.3528(2) 0.0405(7) Uani 1 2 d . . .
C20 C 0.5000(4) 0.6396(3) 0.3688(3) 0.0599(9) Uani 1 2 d . . .
H20A H 0.5866 0.5827 0.3421 0.072 Uiso 1 2 calc R . .
C21 C 0.3638(5) 0.6113(4) 0.4243(4) 0.0743(11) Uani 1 2 d . . .
H21A H 0.3594 0.5351 0.4351 0.089 Uiso 1 2 calc R . .
C22 C 0.2352(5) 0.6941(4) 0.4636(3) 0.0741(12) Uani 1 2 d . . .
H22A H 0.1443 0.6739 0.5019 0.089 Uiso 1 2 calc R . .
C23 C 0.2403(4) 0.8060(4) 0.4464(3) 0.0743(11) Uani 1 2 d . . .
H23A H 0.1526 0.8626 0.4717 0.089 Uiso 1 2 calc R . .
C24 C 0.3767(4) 0.8357(3) 0.3913(3) 0.0577(9) Uani 1 2 d . . .
H24A H 0.3798 0.9122 0.3802 0.069 Uiso 1 2 calc R . .
C25 C 0.7527(3) 0.7640(2) 0.4164(2) 0.0383(7) Uani 1 2 d . . .
C26 C 0.8072(5) 0.6539(3) 0.4615(3) 0.0622(10) Uani 1 2 d . . .
H26A H 0.8199 0.5931 0.4236 0.075 Uiso 1 2 calc R . .
C27 C 0.8439(5) 0.6314(3) 0.5623(3) 0.0677(11) Uani 1 2 d . . .
H27A H 0.8794 0.5559 0.5920 0.081 Uiso 1 2 calc R . .
C28 C 0.8282(4) 0.7190(3) 0.6178(3) 0.0653(10) Uani 1 2 d . . .
H28A H 0.8519 0.7041 0.6860 0.078 Uiso 1 2 calc R . .
C29 C 0.7779(6) 0.8277(4) 0.5731(4) 0.1013(18) Uani 1 2 d . . .
H29A H 0.7695 0.8879 0.6103 0.122 Uiso 1 2 calc R . .
C30 C 0.7383(5) 0.8525(3) 0.4735(4) 0.0799(13) Uani 1 2 d . . .
H30A H 0.7023 0.9284 0.4451 0.096 Uiso 1 2 calc R . .

loop_
_atom_site_aniso_label
_atom_site_aniso_U_11
_atom_site_aniso_U_22
_atom_site_aniso_U_33
_atom_site_aniso_U_23
_atom_site_aniso_U_13
_atom_site_aniso_U_12
Ru1 0.04313(16) 0.03238(15) 0.03531(14) -0.00881(10) -0.00887(11) -0.01087(11)
Cl1 0.0812(7) 0.0840(7) 0.0562(5) 0.0013(4) -0.0308(5) -0.0501(5)
Cl2 0.0759(6) 0.0333(4) 0.0586(5) -0.0071(4) -0.0092(5) -0.0094(4)
P1 0.0396(4) 0.0282(4) 0.0367(4) -0.0063(3) -0.0098(3) -0.0085(3)
C1 0.063(2) 0.059(2) 0.0403(18) -0.0162(16) -0.0038(17) -0.0197(18)
C2 0.049(2) 0.049(2) 0.057(2) -0.0081(16) 0.0011(18) -0.0043(16)
C3 0.0381(19) 0.068(2) 0.054(2) 0.0019(17) -0.0078(16) -0.0133(17)
C4 0.053(2) 0.065(2) 0.0435(18) -0.0051(16) -0.0112(16) -0.0321(18)
C5 0.0447(18) 0.0427(17) 0.0443(17) -0.0067(14) -0.0046(15) -0.0204(15)
C6 0.0464(19) 0.0461(18) 0.0383(17) -0.0041(14) -0.0052(15) -0.0188(15)
C7 0.066(2) 0.074(3) 0.048(2) 0.0059(17) -0.0226(18) -0.030(2)
C8 0.061(3) 0.099(3) 0.077(3) 0.012(2) -0.027(2) -0.003(2)
C9 0.088(3) 0.103(3) 0.049(2) 0.013(2) -0.023(2) -0.036(3)
C10 0.056(3) 0.122(4) 0.088(3) 0.015(3) -0.034(2) -0.008(3)
C11 0.050(2) 0.0398(19) 0.0424(17) -0.0073(14) -0.0084(15) -0.0121(15)
C12 0.0498(19) 0.0346(18) 0.0454(18) -0.0076(13) -0.0126(15) -0.0086(15)
C13 0.0441(18) 0.0310(16) 0.0447(17) -0.0080(13) -0.0124(15) -0.0070(13)
C14 0.063(2) 0.0449(19) 0.052(2) -0.0077(15) -0.0272(18) -0.0084(16)
C15 0.070(2) 0.042(2) 0.079(3) -0.0232(18) -0.032(2) -0.0105(18)
C16 0.060(2) 0.0307(17) 0.078(3) -0.0082(16) -0.019(2) -0.0103(16)
C17 0.060(2) 0.0388(18) 0.061(2) 0.0030(15) -0.0245(19) -0.0072(16)
C18 0.062(2) 0.0410(18) 0.0494(19) -0.0081(14) -0.0238(17) -0.0126(16)
C19 0.0395(17) 0.0454(18) 0.0360(16) -0.0076(13) -0.0119(14) -0.0082(14)
C20 0.048(2) 0.050(2) 0.078(3) -0.0098(17) -0.0097(19) -0.0195(17)
C21 0.068(3) 0.071(3) 0.089(3) -0.003(2) -0.016(2) -0.040(2)
C22 0.053(2) 0.105(4) 0.068(3) -0.002(2) -0.012(2) -0.039(3)
C23 0.039(2) 0.090(3) 0.077(3) -0.012(2) -0.007(2) -0.004(2)
C24 0.050(2) 0.054(2) 0.060(2) -0.0057(17) -0.0104(18) -0.0105(17)
C25 0.0348(16) 0.0424(17) 0.0365(16) -0.0096(13) -0.0056(13) -0.0116(13)
C26 0.104(3) 0.045(2) 0.055(2) 0.0037(16) -0.040(2) -0.031(2)
C27 0.092(3) 0.062(2) 0.060(2) 0.0120(18) -0.039(2) -0.031(2)
C28 0.055(2) 0.093(3) 0.051(2) -0.025(2) -0.0221(19) -0.005(2)
C29 0.130(4) 0.084(3) 0.119(4) -0.063(3) -0.090(4) 0.030(3)
C30 0.104(3) 0.050(2) 0.106(3) -0.039(2) -0.071(3) 0.020(2)

loop_
_geom_bond_atom_site_label_1
_geom_bond_atom_site_label_2
_geom_bond_distance
_geom_bond_site_symmetry_2
_geom_bond_publ_flag
Ru1 C4 2.169(3) . ?
Ru1 C5 2.196(3) . ?
Ru1 C3 2.208(3) . ?
Ru1 C6 2.221(3) . ?
Ru1 C2 2.243(3) . ?
Ru1 C1 2.241(3) . ?
Ru1 P1 2.3480(8) . ?
Ru1 Cl1 2.4023(9) . ?
Ru1 Cl2 2.4230(8) . ?
P1 C11 1.758(3) . ?
P1 C19 1.827(3) . ?
P1 C25 1.843(3) . ?
C1 C2 1.397(5) . ?
C1 C6 1.421(4) . ?
C1 H1A 0.9800 . ?
C2 C3 1.431(5) . ?
C2 H2A 0.9800 . ?
C3 C4 1.388(4) . ?
C3 C10 1.515(5) . ?
C4 C5 1.430(4) . ?
C4 H4A 0.9800 . ?
C5 C6 1.407(4) . ?
C5 H5A 0.9800 . ?
C6 C7 1.520(4) . ?
C7 C8 1.531(5) . ?
C7 C9 1.538(5) . ?
C7 H7A 0.9800 . ?
C8 H8A 0.9600 . ?
C8 H8B 0.9600 . ?
C8 H8C 0.9600 . ?
C9 H9A 0.9600 . ?
C9 H9B 0.9600 . ?
C9 H9C 0.9600 . ?
C10 H10A 0.9600 . ?
C10 H10B 0.9600 . ?
C10 H10C 0.9600 . ?
C11 C12 1.199(4) . ?
C12 C13 1.444(4) . ?
C13 C18 1.385(4) . ?
C13 C14 1.391(4) . ?
C14 C15 1.383(4) . ?
C14 H14A 0.9300 . ?
C15 C16 1.384(5) . ?
C15 H15A 0.9300 . ?
C16 C17 1.364(5) . ?
C16 H16A 0.9300 . ?
C17 C18 1.383(4) . ?
C17 H17A 0.9300 . ?
C18 H18A 0.9300 . ?
C19 C24 1.380(4) . ?
C19 C20 1.387(4) . ?
C20 C21 1.379(5) . ?
C20 H20A 0.9300 . ?
C21 C22 1.368(5) . ?
C21 H21A 0.9300 . ?
C22 C23 1.361(5) . ?
C22 H22A 0.9300 . ?
C23 C24 1.388(5) . ?
C23 H23A 0.9300 . ?
C24 H24A 0.9300 . ?
C25 C26 1.369(4) . ?
C25 C30 1.382(4) . ?
C26 C27 1.384(4) . ?
C26 H26A 0.9300 . ?
C27 C28 1.355(5) . ?
C27 H27A 0.9300 . ?
C28 C29 1.344(5) . ?
C28 H28A 0.9300 . ?
C29 C30 1.383(5) . ?
C29 H29A 0.9300 . ?
C30 H30A 0.9300 . ?
